data_4086379
loop_
_publ_author_name
'Fang, Bo'
'Hou, Guohua'
'Zi, Guofu'
'Ding, Wanjian'
'Walter, Marc D.'

_publ_section_title
;
 Steric and Electronic Influences of Internal Alkynes on the Formation of
 Thorium Metallacycles: A Combined Experimental and Computational Study
;
_journal_name_full Organometallics
_journal_paper_doi 10.1021/acs.organomet.5b00945
_journal_year 2016
_chemical_formula_moiety 'C42 H70 Th'
_chemical_formula_sum 'C42 H70 Th'
_chemical_formula_weight 807.02
_chemical_name_systematic
; 
 ? 
;
_space_group_crystal_system orthorhombic
_space_group_IT_number 61
_space_group_name_Hall '-P 2ac 2ab'
_space_group_name_H-M_alt 'P b c a'
_symmetry_space_group_name_Hall '-P 2ac 2ab'
_symmetry_space_group_name_H-M 'P b c a'
_atom_sites_solution_hydrogens geom
_audit_creation_method SHELXL-97
_cell_angle_alpha 90
_cell_angle_beta 90
_cell_angle_gamma 90
_cell_formula_units_Z 8
_cell_length_a 16.705(5)
_cell_length_b 17.471(5)
_cell_length_c 26.965(8)
_cell_measurement_reflns_used 9935
_cell_measurement_temperature 100(2)
_cell_measurement_theta_max 27.45
_cell_measurement_theta_min 2.26
_cell_volume 7870(4)
_computing_cell_refinement 'Bruker SAINT'
_computing_data_collection 'Bruker APEX2'
_computing_data_reduction 'Bruker SAINT'
_computing_molecular_graphics 'Bruker SHELXTL'
_computing_publication_material 'Bruker SHELXTL'
_computing_structure_refinement 'SHELXL-97 (Sheldrick, 2008)'
_computing_structure_solution 'SHELXS-97 (Sheldrick, 2008)'
_diffrn_ambient_temperature 100(2)
_diffrn_measured_fraction_theta_full 1.000
_diffrn_measured_fraction_theta_max 0.995
_diffrn_measurement_device_type 'Bruker APEX-II CCD'
_diffrn_measurement_method '\f and \w scans'
_diffrn_radiation_type MoK\a
_diffrn_radiation_wavelength 0.71073
_diffrn_reflns_av_R_equivalents 0.0695
_diffrn_reflns_av_unetI/netI 0.0489
_diffrn_reflns_laue_measured_fraction_full 1.000
_diffrn_reflns_laue_measured_fraction_max 0.995
_diffrn_reflns_limit_h_max 21
_diffrn_reflns_limit_h_min -21
_diffrn_reflns_limit_k_max 10
_diffrn_reflns_limit_k_min -22
_diffrn_reflns_limit_l_max 34
_diffrn_reflns_limit_l_min -34
_diffrn_reflns_number 50123
_diffrn_reflns_point_group_measured_fraction_full 1.000
_diffrn_reflns_point_group_measured_fraction_max 0.995
_diffrn_reflns_theta_full 25.242
_diffrn_reflns_theta_max 27.446
_diffrn_reflns_theta_min 1.848
_exptl_absorpt_coefficient_mu 3.815
_exptl_absorpt_correction_T_max 0.75
_exptl_absorpt_correction_T_min 0.40
_exptl_absorpt_correction_type multi-scan
_exptl_absorpt_process_details SADABS
_exptl_crystal_colour colorless
_exptl_crystal_density_diffrn 1.362
_exptl_crystal_description block
_exptl_crystal_F_000 3296
_exptl_crystal_size_max 0.600
_exptl_crystal_size_mid 0.500
_exptl_crystal_size_min 0.380
_refine_diff_density_max 1.503
_refine_diff_density_min -1.684
_refine_diff_density_rms 0.131
_refine_ls_extinction_method none
_refine_ls_goodness_of_fit_ref 1.031
_refine_ls_hydrogen_treatment constr
_refine_ls_matrix_type full
_refine_ls_number_parameters 410
_refine_ls_number_reflns 8951
_refine_ls_number_restraints 0
_refine_ls_restrained_S_all 1.031
_refine_ls_R_factor_all 0.0537
_refine_ls_R_factor_gt 0.0347
_refine_ls_shift/su_max 0.003
_refine_ls_shift/su_mean 0.000
_refine_ls_structure_factor_coef Fsqd
_refine_ls_weighting_details 'w=1/[\s^2^(Fo^2^)+(0.0160P)^2^+24.3287P] where P=(Fo^2^+2Fc^2^)/3'
_refine_ls_weighting_scheme calc
_refine_ls_wR_factor_gt 0.0712
_refine_ls_wR_factor_ref 0.0781
_reflns_Friedel_coverage 0.000
_reflns_number_gt 6940
_reflns_number_total 8951
_reflns_threshold_expression 'I > 2\s(I)'
_cod_data_source_file om5b00945_si_003.cif
_cod_data_source_block compound3
_cod_depositor_comments
;
The following automatic conversions were performed:

'_exptl_absorpt_correction_type' value 'Multi-scan' changed to
'multi-scan' according to
/usr/data/users/saulius/crontab/automatic-downloads/rss-feeds/ACS/lib/dictionaries/cif_core.dic
dictionary named 'cif_core.dic' version 2.4.2 from 2011-04-26.

Automatic conversion script
Id: cif_fix_values 4268 2015-11-12 08:31:59Z antanas 
;
_cod_database_code 4086379
_shelx_space_group_comment
; 
The symmetry employed for this shelxl refinement is uniquely defined 
by the following loop, which should always be used as a source of 
symmetry information in preference to the above space-group names. 
They are only intended as comments. 
;
_shelx_estimated_absorpt_t_min 0.208
_shelx_estimated_absorpt_t_max 0.325

loop_
_space_group_symop_operation_xyz
'x, y, z'
'-x+1/2, -y, z+1/2'
'-x, y+1/2, -z+1/2'
'x+1/2, -y+1/2, -z'
'-x, -y, -z'
'x-1/2, y, -z-1/2'
'x, -y-1/2, z-1/2'
'-x-1/2, y-1/2, z'

loop_
_atom_site_label
_atom_site_type_symbol
_atom_site_fract_x
_atom_site_fract_y
_atom_site_fract_z
_atom_site_U_iso_or_equiv
_atom_site_adp_type
_atom_site_occupancy
_atom_site_site_symmetry_order
_atom_site_calc_flag
_atom_site_refinement_flags_posn
_atom_site_refinement_flags_adp
C1 C 0.0819(3) 0.2552(3) 0.47073(15) 0.0222(10) Uani 1 1 d . .
C2 C 0.0288(3) 0.1907(2) 0.47601(14) 0.0203(9) Uani 1 1 d . .
C3 C 0.0605(3) 0.1308(2) 0.44596(15) 0.0190(9) Uani 1 1 d . .
H3 H 0.0365 0.0819 0.4418 0.023 Uiso 1 1 calc R U
C4 C 0.1322(2) 0.1542(3) 0.42324(15) 0.0196(9) Uani 1 1 d . .
C5 C 0.1432(2) 0.2311(3) 0.43747(15) 0.0211(9) Uani 1 1 d . .
H5 H 0.1858 0.2628 0.4264 0.025 Uiso 1 1 calc R U
C6 C 0.0923(3) 0.3297(3) 0.50140(16) 0.0285(11) Uani 1 1 d . .
C7 C 0.1640(4) 0.3759(4) 0.4812(2) 0.061(2) Uani 1 1 d . .
H7A H 0.1534 0.3907 0.4467 0.092 Uiso 1 1 calc R U
H7B H 0.2125 0.3444 0.4826 0.092 Uiso 1 1 calc R U
H7C H 0.1715 0.4220 0.5013 0.092 Uiso 1 1 calc R U
C8 C 0.0222(4) 0.3846(3) 0.5026(2) 0.0515(17) Uani 1 1 d . .
H8A H 0.0138 0.4060 0.4694 0.077 Uiso 1 1 calc R U
H8B H 0.0336 0.4262 0.5259 0.077 Uiso 1 1 calc R U
H8C H -0.0261 0.3573 0.5131 0.077 Uiso 1 1 calc R U
C9 C 0.1175(3) 0.3071(3) 0.55418(17) 0.0417(14) Uani 1 1 d . .
H9A H 0.1310 0.3533 0.5731 0.063 Uiso 1 1 calc R U
H9B H 0.1643 0.2734 0.5526 0.063 Uiso 1 1 calc R U
H9C H 0.0733 0.2803 0.5706 0.063 Uiso 1 1 calc R U
C10 C -0.0388(3) 0.1703(3) 0.51338(17) 0.0299(11) Uani 1 1 d . .
C11 C -0.0849(4) 0.2359(4) 0.5358(2) 0.0547(17) Uani 1 1 d . .
H11A H -0.1166 0.2612 0.5100 0.082 Uiso 1 1 calc R U
H11B H -0.0474 0.2727 0.5503 0.082 Uiso 1 1 calc R U
H11C H -0.1207 0.2164 0.5617 0.082 Uiso 1 1 calc R U
C12 C 0.0027(4) 0.1256(4) 0.5571(2) 0.0552(17) Uani 1 1 d . .
H12A H 0.0415 0.1591 0.5736 0.083 Uiso 1 1 calc R U
H12B H 0.0304 0.0806 0.5439 0.083 Uiso 1 1 calc R U
H12C H -0.0379 0.1092 0.5811 0.083 Uiso 1 1 calc R U
C13 C -0.0966(4) 0.1139(4) 0.4909(2) 0.0539(17) Uani 1 1 d . .
H13A H -0.1371 0.0999 0.5156 0.081 Uiso 1 1 calc R U
H13B H -0.0674 0.0679 0.4805 0.081 Uiso 1 1 calc R U
H13C H -0.1227 0.1371 0.4621 0.081 Uiso 1 1 calc R U
C14 C 0.1961(3) 0.1010(3) 0.40186(16) 0.0246(10) Uani 1 1 d . .
C15 C 0.2382(3) 0.0629(3) 0.44690(19) 0.0426(14) Uani 1 1 d . .
H15A H 0.2622 0.1026 0.4679 0.064 Uiso 1 1 calc R U
H15B H 0.2801 0.0282 0.4350 0.064 Uiso 1 1 calc R U
H15C H 0.1989 0.0339 0.4662 0.064 Uiso 1 1 calc R U
C16 C 0.2596(3) 0.1454(3) 0.37287(18) 0.0333(11) Uani 1 1 d . .
H16A H 0.2344 0.1715 0.3447 0.050 Uiso 1 1 calc R U
H16B H 0.3005 0.1099 0.3606 0.050 Uiso 1 1 calc R U
H16C H 0.2847 0.1834 0.3947 0.050 Uiso 1 1 calc R U
C17 C 0.1599(3) 0.0379(3) 0.36909(19) 0.0335(11) Uani 1 1 d . .
H17A H 0.1195 0.0096 0.3880 0.050 Uiso 1 1 calc R U
H17B H 0.2022 0.0027 0.3585 0.050 Uiso 1 1 calc R U
H17C H 0.1348 0.0611 0.3399 0.050 Uiso 1 1 calc R U
C18 C 0.0025(2) 0.2087(3) 0.26438(14) 0.0177(8) Uani 1 1 d . .
C19 C -0.0668(2) 0.2559(2) 0.27259(15) 0.0182(9) Uani 1 1 d . .
C20 C -0.1196(2) 0.2115(2) 0.30290(14) 0.0172(9) Uani 1 1 d . .
H20 H -0.1696 0.2290 0.3153 0.021 Uiso 1 1 calc R U
C21 C -0.0876(2) 0.1383(2) 0.31194(15) 0.0186(9) Uani 1 1 d . .
C22 C -0.0116(2) 0.1380(2) 0.28953(14) 0.0180(8) Uani 1 1 d . .
H22 H 0.0252 0.0965 0.2909 0.022 Uiso 1 1 calc R U
C23 C 0.0754(3) 0.2135(3) 0.22866(15) 0.0246(10) Uani 1 1 d . .
C24 C 0.0563(3) 0.1616(4) 0.18392(18) 0.0474(16) Uani 1 1 d . .
H24A H 0.1025 0.1602 0.1616 0.071 Uiso 1 1 calc R U
H24B H 0.0098 0.1820 0.1661 0.071 Uiso 1 1 calc R U
H24C H 0.0445 0.1097 0.1956 0.071 Uiso 1 1 calc R U
C25 C 0.1000(3) 0.2925(3) 0.20960(18) 0.0355(13) Uani 1 1 d . .
H25A H 0.1464 0.2874 0.1876 0.053 Uiso 1 1 calc R U
H25B H 0.1139 0.3254 0.2377 0.053 Uiso 1 1 calc R U
H25C H 0.0553 0.3154 0.1912 0.053 Uiso 1 1 calc R U
C26 C 0.1496(3) 0.1809(3) 0.25499(18) 0.0349(12) Uani 1 1 d . .
H26A H 0.1402 0.1271 0.2635 0.052 Uiso 1 1 calc R U
H26B H 0.1599 0.2102 0.2853 0.052 Uiso 1 1 calc R U
H26C H 0.1961 0.1846 0.2329 0.052 Uiso 1 1 calc R U
C27 C -0.0975(3) 0.3295(3) 0.24668(16) 0.0243(10) Uani 1 1 d . .
C28 C -0.1112(3) 0.3093(3) 0.19078(17) 0.0357(13) Uani 1 1 d . .
H28A H -0.0595 0.2991 0.1749 0.053 Uiso 1 1 calc R U
H28B H -0.1374 0.3525 0.1741 0.053 Uiso 1 1 calc R U
H28C H -0.1453 0.2638 0.1883 0.053 Uiso 1 1 calc R U
C29 C -0.0459(3) 0.4021(3) 0.25163(19) 0.0329(12) Uani 1 1 d . .
H29A H -0.0471 0.4200 0.2861 0.049 Uiso 1 1 calc R U
H29B H -0.0671 0.4421 0.2298 0.049 Uiso 1 1 calc R U
H29C H 0.0094 0.3904 0.2422 0.049 Uiso 1 1 calc R U
C30 C -0.1806(3) 0.3519(3) 0.26737(19) 0.0330(12) Uani 1 1 d . .
H30A H -0.2181 0.3094 0.2626 0.050 Uiso 1 1 calc R U
H30B H -0.2004 0.3973 0.2498 0.050 Uiso 1 1 calc R U
H30C H -0.1760 0.3634 0.3028 0.050 Uiso 1 1 calc R U
C31 C -0.1335(3) 0.0685(3) 0.33058(18) 0.0256(10) Uani 1 1 d . .
C32 C -0.2043(3) 0.0920(3) 0.3632(2) 0.0378(13) Uani 1 1 d . .
H32A H -0.1849 0.1221 0.3914 0.057 Uiso 1 1 calc R U
H32B H -0.2316 0.0461 0.3754 0.057 Uiso 1 1 calc R U
H32C H -0.2418 0.1229 0.3437 0.057 Uiso 1 1 calc R U
C33 C -0.0798(3) 0.0127(3) 0.35888(18) 0.0298(11) Uani 1 1 d . .
H33A H -0.0345 -0.0021 0.3379 0.045 Uiso 1 1 calc R U
H33B H -0.1106 -0.0330 0.3678 0.045 Uiso 1 1 calc R U
H33C H -0.0599 0.0374 0.3891 0.045 Uiso 1 1 calc R U
C34 C -0.1657(3) 0.0264(3) 0.2841(2) 0.0428(14) Uani 1 1 d . .
H34A H -0.1987 0.0616 0.2645 0.064 Uiso 1 1 calc R U
H34B H -0.1981 -0.0175 0.2945 0.064 Uiso 1 1 calc R U
H34C H -0.1206 0.0085 0.2639 0.064 Uiso 1 1 calc R U
C35 C 0.1616(3) 0.3706(3) 0.33790(18) 0.0350(12) Uani 1 1 d . .
H35A H 0.1602 0.4056 0.3095 0.053 Uiso 1 1 calc R U
H35B H 0.1899 0.3237 0.3286 0.053 Uiso 1 1 calc R U
H35C H 0.1894 0.3952 0.3656 0.053 Uiso 1 1 calc R U
C36 C 0.0782(3) 0.3514(3) 0.35305(16) 0.0254(10) Uani 1 1 d . .
C37 C 0.0270(3) 0.4067(3) 0.36892(19) 0.0322(11) Uani 1 1 d . .
C38 C -0.0602(3) 0.3937(3) 0.38501(19) 0.0364(12) Uani 1 1 d . .
C39 C -0.0925(3) 0.3232(3) 0.39738(19) 0.0347(12) Uani 1 1 d . .
C40 C -0.1778(3) 0.3169(4) 0.4132(2) 0.0490(16) Uani 1 1 d . .
H40A H -0.1879 0.3526 0.4406 0.073 Uiso 1 1 calc R U
H40B H -0.1886 0.2645 0.4243 0.073 Uiso 1 1 calc R U
H40C H -0.2128 0.3294 0.3853 0.073 Uiso 1 1 calc R U
C41 C 0.0541(4) 0.4902(3) 0.3714(2) 0.0508(16) Uani 1 1 d . .
H41A H 0.1119 0.4923 0.3772 0.076 Uiso 1 1 calc R U
H41B H 0.0262 0.5161 0.3986 0.076 Uiso 1 1 calc R U
H41C H 0.0414 0.5158 0.3400 0.076 Uiso 1 1 calc R U
C42 C -0.1120(4) 0.4644(4) 0.3869(3) 0.0584(18) Uani 1 1 d . .
H42A H -0.1684 0.4496 0.3846 0.088 Uiso 1 1 calc R U
H42B H -0.0984 0.4981 0.3591 0.088 Uiso 1 1 calc R U
H42C H -0.1028 0.4914 0.4182 0.088 Uiso 1 1 calc R U
Th1 Th 0.00884(2) 0.23431(2) 0.37169(2) 0.01356(5) Uani 1 1 d . .

loop_
_atom_site_aniso_label
_atom_site_aniso_U_11
_atom_site_aniso_U_22
_atom_site_aniso_U_33
_atom_site_aniso_U_23
_atom_site_aniso_U_13
_atom_site_aniso_U_12
C1 0.028(3) 0.025(3) 0.0130(19) 0.0010(18) -0.0056(16) -0.0005(17)
C2 0.027(2) 0.021(2) 0.0125(19) 0.0036(17) -0.0009(16) 0.0046(18)
C3 0.022(2) 0.014(2) 0.021(2) 0.0040(17) 0.0008(17) -0.0003(16)
C4 0.015(2) 0.027(3) 0.017(2) 0.0065(18) -0.0002(16) 0.0036(17)
C5 0.022(2) 0.022(2) 0.019(2) 0.0031(19) -0.0087(16) -0.0011(19)
C6 0.045(3) 0.027(3) 0.014(2) -0.0069(19) -0.0016(19) -0.009(2)
C7 0.099(6) 0.050(4) 0.034(3) -0.018(3) 0.015(3) -0.046(4)
C8 0.079(5) 0.034(3) 0.042(3) -0.016(3) -0.019(3) 0.016(3)
C9 0.053(4) 0.051(4) 0.021(3) -0.006(2) -0.012(2) -0.003(3)
C10 0.037(3) 0.026(3) 0.026(2) 0.003(2) 0.013(2) 0.000(2)
C11 0.056(4) 0.048(4) 0.060(4) -0.006(3) 0.027(3) 0.003(3)
C12 0.068(5) 0.056(4) 0.042(3) 0.020(3) 0.013(3) 0.005(3)
C13 0.044(4) 0.060(4) 0.057(4) -0.014(3) 0.031(3) -0.018(3)
C14 0.022(2) 0.029(3) 0.023(2) 0.008(2) 0.0017(18) 0.0089(19)
C15 0.035(3) 0.050(4) 0.042(3) 0.018(3) 0.001(2) 0.021(3)
C16 0.019(2) 0.046(3) 0.034(3) 0.006(2) 0.003(2) 0.007(2)
C17 0.032(3) 0.028(3) 0.041(3) 0.000(2) 0.008(2) 0.009(2)
C18 0.012(2) 0.026(2) 0.0152(18) -0.0021(16) -0.0015(15) -0.0013(16)
C19 0.013(2) 0.022(3) 0.019(2) -0.0005(17) -0.0043(15) -0.0022(15)
C20 0.0127(19) 0.023(2) 0.016(2) -0.0030(17) -0.0020(15) -0.0017(16)
C21 0.015(2) 0.020(2) 0.021(2) -0.0023(18) -0.0018(16) -0.0040(16)
C22 0.016(2) 0.017(2) 0.021(2) -0.0078(16) -0.0045(16) 0.0031(16)
C23 0.018(2) 0.043(3) 0.012(2) 0.0020(19) 0.0026(16) -0.0004(19)
C24 0.040(3) 0.079(5) 0.024(3) -0.015(3) 0.008(2) -0.001(3)
C25 0.017(2) 0.059(4) 0.030(3) 0.013(3) 0.0069(19) -0.002(2)
C26 0.023(3) 0.048(3) 0.033(3) 0.006(2) 0.009(2) 0.007(2)
C27 0.019(2) 0.028(3) 0.025(2) 0.009(2) -0.0063(18) -0.0008(18)
C28 0.024(3) 0.053(4) 0.031(3) 0.012(2) -0.009(2) 0.001(2)
C29 0.026(3) 0.029(3) 0.043(3) 0.017(2) -0.008(2) -0.005(2)
C30 0.024(3) 0.031(3) 0.044(3) 0.012(2) -0.003(2) 0.006(2)
C31 0.019(2) 0.023(3) 0.035(3) 0.000(2) -0.0030(19) -0.0079(18)
C32 0.021(2) 0.030(3) 0.062(4) 0.012(3) 0.008(2) -0.009(2)
C33 0.031(3) 0.022(3) 0.036(3) 0.003(2) 0.001(2) -0.009(2)
C34 0.046(3) 0.029(3) 0.053(4) -0.001(3) -0.023(3) -0.015(2)
C35 0.033(3) 0.048(3) 0.024(3) 0.007(2) -0.002(2) -0.002(2)
C36 0.032(3) 0.023(3) 0.021(2) 0.0048(19) -0.0104(19) -0.0080(19)
C37 0.034(3) 0.022(3) 0.041(3) -0.003(2) -0.013(2) 0.000(2)
C38 0.035(3) 0.038(3) 0.036(3) -0.010(2) -0.008(2) 0.011(2)
C39 0.027(3) 0.042(3) 0.036(3) -0.018(2) -0.002(2) 0.007(2)
C40 0.038(3) 0.056(4) 0.053(4) -0.020(3) 0.013(3) -0.003(3)
C41 0.045(4) 0.027(3) 0.081(5) -0.007(3) -0.017(3) 0.001(2)
C42 0.047(4) 0.051(4) 0.078(5) -0.013(4) -0.008(3) 0.018(3)
Th1 0.01144(7) 0.01650(8) 0.01273(7) -0.00035(6) 0.00074(5) -0.00083(5)

loop_
_atom_type_symbol
_atom_type_description
_atom_type_scat_dispersion_real
_atom_type_scat_dispersion_imag
_atom_type_scat_source
C C 0.0033 0.0016 'International Tables Vol C Tables 4.2.6.8 and 6.1.1.4'
H H 0.0000 0.0000 'International Tables Vol C Tables 4.2.6.8 and 6.1.1.4'
Th Th -7.2400 8.8979 'International Tables Vol C Tables 4.2.6.8 and 6.1.1.4'

loop_
_geom_angle_atom_site_label_1
_geom_angle_atom_site_label_2
_geom_angle_atom_site_label_3
_geom_angle
C5 C1 C2 105.9(4)
C5 C1 C6 120.2(4)
C2 C1 C6 132.2(4)
C5 C1 Th1 72.1(2)
C2 C1 Th1 74.9(2)
C6 C1 Th1 129.1(3)
C3 C2 C1 106.8(4)
C3 C2 C10 118.0(4)
C1 C2 C10 133.6(4)
C3 C2 Th1 71.8(2)
C1 C2 Th1 76.8(2)
C10 C2 Th1 126.8(3)
C4 C3 C2 110.5(4)
C4 C3 Th1 76.5(2)
C2 C3 Th1 79.6(2)
C4 C3 H3 124.7
C2 C3 H3 124.7
Th1 C3 H3 111.3
C3 C4 C5 105.6(4)
C3 C4 C14 125.7(4)
C5 C4 C14 126.2(4)
C3 C4 Th1 74.9(2)
C5 C4 Th1 76.0(2)
C14 C4 Th1 128.3(3)
C4 C5 C1 111.0(4)
C4 C5 Th1 75.4(2)
C1 C5 Th1 79.7(2)
C4 C5 H5 124.5
C1 C5 H5 124.5
Th1 C5 H5 112.4
C8 C6 C9 110.8(4)
C8 C6 C7 106.0(5)
C9 C6 C7 104.4(4)
C8 C6 C1 117.1(4)
C9 C6 C1 108.0(4)
C7 C6 C1 109.7(4)
C6 C7 H7A 109.5
C6 C7 H7B 109.5
H7A C7 H7B 109.5
C6 C7 H7C 109.5
H7A C7 H7C 109.5
H7B C7 H7C 109.5
C6 C8 H8A 109.5
C6 C8 H8B 109.5
H8A C8 H8B 109.5
C6 C8 H8C 109.5
H8A C8 H8C 109.5
H8B C8 H8C 109.5
C6 C9 H9A 109.5
C6 C9 H9B 109.5
H9A C9 H9B 109.5
C6 C9 H9C 109.5
H9A C9 H9C 109.5
H9B C9 H9C 109.5
C11 C10 C13 109.4(5)
C11 C10 C2 117.2(4)
C13 C10 C2 110.8(4)
C11 C10 C12 107.5(5)
C13 C10 C12 104.9(5)
C2 C10 C12 106.2(4)
C10 C11 H11A 109.5
C10 C11 H11B 109.5
H11A C11 H11B 109.5
C10 C11 H11C 109.5
H11A C11 H11C 109.5
H11B C11 H11C 109.5
C10 C12 H12A 109.5
C10 C12 H12B 109.5
H12A C12 H12B 109.5
C10 C12 H12C 109.5
H12A C12 H12C 109.5
H12B C12 H12C 109.5
C10 C13 H13A 109.5
C10 C13 H13B 109.5
H13A C13 H13B 109.5
C10 C13 H13C 109.5
H13A C13 H13C 109.5
H13B C13 H13C 109.5
C4 C14 C16 111.7(4)
C4 C14 C17 112.2(4)
C16 C14 C17 110.1(4)
C4 C14 C15 106.4(4)
C16 C14 C15 107.7(4)
C17 C14 C15 108.7(4)
C14 C15 H15A 109.5
C14 C15 H15B 109.5
H15A C15 H15B 109.5
C14 C15 H15C 109.5
H15A C15 H15C 109.5
H15B C15 H15C 109.5
C14 C16 H16A 109.5
C14 C16 H16B 109.5
H16A C16 H16B 109.5
C14 C16 H16C 109.5
H16A C16 H16C 109.5
H16B C16 H16C 109.5
C14 C17 H17A 109.5
C14 C17 H17B 109.5
H17A C17 H17B 109.5
C14 C17 H17C 109.5
H17A C17 H17C 109.5
H17B C17 H17C 109.5
C22 C18 C19 106.9(3)
C22 C18 C23 118.0(4)
C19 C18 C23 134.0(4)
C22 C18 Th1 70.7(2)
C19 C18 Th1 77.8(2)
C23 C18 Th1 125.1(2)
C20 C19 C18 105.8(4)
C20 C19 C27 120.2(4)
C18 C19 C27 132.3(4)
C20 C19 Th1 71.4(2)
C18 C19 Th1 74.0(2)
C27 C19 Th1 130.5(3)
C21 C20 C19 110.9(4)
C21 C20 Th1 74.3(2)
C19 C20 Th1 80.4(2)
C21 C20 H20 124.5
C19 C20 H20 124.5
Th1 C20 H20 112.7
C22 C21 C20 105.8(4)
C22 C21 C31 126.3(4)
C20 C21 C31 126.3(4)
C22 C21 Th1 74.5(2)
C20 C21 Th1 77.1(2)
C31 C21 Th1 124.9(3)
C21 C22 C18 110.5(4)
C21 C22 Th1 76.6(2)
C18 C22 Th1 80.5(2)
C21 C22 H22 124.8
C18 C22 H22 124.8
Th1 C22 H22 110.3
C25 C23 C26 105.8(4)
C25 C23 C24 108.9(4)
C26 C23 C24 108.1(4)
C25 C23 C18 117.8(4)
C26 C23 C18 109.0(3)
C24 C23 C18 106.9(4)
C23 C24 H24A 109.5
C23 C24 H24B 109.5
H24A C24 H24B 109.5
C23 C24 H24C 109.5
H24A C24 H24C 109.5
H24B C24 H24C 109.5
C23 C25 H25A 109.5
C23 C25 H25B 109.5
H25A C25 H25B 109.5
C23 C25 H25C 109.5
H25A C25 H25C 109.5
H25B C25 H25C 109.5
C23 C26 H26A 109.5
C23 C26 H26B 109.5
H26A C26 H26B 109.5
C23 C26 H26C 109.5
H26A C26 H26C 109.5
H26B C26 H26C 109.5
C29 C27 C30 105.2(4)
C29 C27 C19 117.3(4)
C30 C27 C19 110.2(4)
C29 C27 C28 110.5(4)
C30 C27 C28 105.9(4)
C19 C27 C28 107.2(4)
C27 C28 H28A 109.5
C27 C28 H28B 109.5
H28A C28 H28B 109.5
C27 C28 H28C 109.5
H28A C28 H28C 109.5
H28B C28 H28C 109.5
C27 C29 H29A 109.5
C27 C29 H29B 109.5
H29A C29 H29B 109.5
C27 C29 H29C 109.5
H29A C29 H29C 109.5
H29B C29 H29C 109.5
C27 C30 H30A 109.5
C27 C30 H30B 109.5
H30A C30 H30B 109.5
C27 C30 H30C 109.5
H30A C30 H30C 109.5
H30B C30 H30C 109.5
C21 C31 C33 112.3(4)
C21 C31 C32 111.3(4)
C33 C31 C32 109.7(4)
C21 C31 C34 106.7(4)
C33 C31 C34 107.8(4)
C32 C31 C34 108.9(4)
C31 C32 H32A 109.5
C31 C32 H32B 109.5
H32A C32 H32B 109.5
C31 C32 H32C 109.5
H32A C32 H32C 109.5
H32B C32 H32C 109.5
C31 C33 H33A 109.5
C31 C33 H33B 109.5
H33A C33 H33B 109.5
C31 C33 H33C 109.5
H33A C33 H33C 109.5
H33B C33 H33C 109.5
C31 C34 H34A 109.5
C31 C34 H34B 109.5
H34A C34 H34B 109.5
C31 C34 H34C 109.5
H34A C34 H34C 109.5
H34B C34 H34C 109.5
C36 C35 H35A 109.5
C36 C35 H35B 109.5
H35A C35 H35B 109.5
C36 C35 H35C 109.5
H35A C35 H35C 109.5
H35B C35 H35C 109.5
C37 C36 C35 120.9(4)
C37 C36 Th1 103.6(3)
C35 C36 Th1 134.4(4)
C36 C37 C41 120.4(5)
C36 C37 C38 125.4(4)
C41 C37 C38 114.1(5)
C36 C37 Th1 50.5(3)
C41 C37 Th1 167.9(4)
C38 C37 Th1 75.6(3)
C39 C38 C42 119.7(5)
C39 C38 C37 124.7(4)
C42 C38 C37 115.6(5)
C39 C38 Th1 50.3(3)
C42 C38 Th1 166.6(4)
C37 C38 Th1 75.1(3)
C38 C39 C40 120.5(5)
C38 C39 Th1 103.4(3)
C40 C39 Th1 135.1(4)
C39 C40 H40A 109.5
C39 C40 H40B 109.5
H40A C40 H40B 109.5
C39 C40 H40C 109.5
H40A C40 H40C 109.5
H40B C40 H40C 109.5
C37 C41 H41A 109.5
C37 C41 H41B 109.5
H41A C41 H41B 109.5
C37 C41 H41C 109.5
H41A C41 H41C 109.5
H41B C41 H41C 109.5
C38 C42 H42A 109.5
C38 C42 H42B 109.5
H42A C42 H42B 109.5
C38 C42 H42C 109.5
H42A C42 H42C 109.5
H42B C42 H42C 109.5
C39 Th1 C36 81.35(18)
C39 Th1 C22 122.07(14)
C36 Th1 C22 113.86(14)
C39 Th1 C21 98.45(15)
C36 Th1 C21 131.30(13)
C22 Th1 C21 28.88(12)
C39 Th1 C3 115.08(16)
C36 Th1 C3 122.97(14)
C22 Th1 C3 102.27(13)
C21 Th1 C3 101.38(13)
C39 Th1 C4 133.35(15)
C36 Th1 C4 99.86(14)
C22 Th1 C4 100.28(12)
C21 Th1 C4 113.42(13)
C3 Th1 C4 28.63(11)
C39 Th1 C5 112.75(15)
C36 Th1 C5 76.59(14)
C22 Th1 C5 125.03(12)
C21 Th1 C5 142.00(13)
C3 Th1 C5 46.41(13)
C4 Th1 C5 28.58(13)
C39 Th1 C20 75.45(14)
C36 Th1 C20 110.13(13)
C22 Th1 C20 46.62(12)
C21 Th1 C20 28.63(12)
C3 Th1 C20 126.66(12)
C4 Th1 C20 142.03(13)
C5 Th1 C20 170.54(13)
C39 Th1 C18 111.02(15)
C36 Th1 C18 86.62(14)
C22 Th1 C18 28.75(12)
C21 Th1 C18 47.65(12)
C3 Th1 C18 127.70(12)
C4 Th1 C18 115.62(12)
C5 Th1 C18 129.63(12)
C20 Th1 C18 46.52(11)
C39 Th1 C2 88.36(15)
C36 Th1 C2 111.51(13)
C22 Th1 C2 128.01(12)
C21 Th1 C2 117.17(12)
C3 Th1 C2 28.56(12)
C4 Th1 C2 47.40(12)
C5 Th1 C2 46.47(12)
C20 Th1 C2 132.07(12)
C18 Th1 C2 155.71(13)
C39 Th1 C1 87.16(15)
C36 Th1 C1 83.40(13)
C22 Th1 C1 146.89(12)
C21 Th1 C1 145.26(12)
C3 Th1 C1 46.76(12)
C4 Th1 C1 47.37(12)
C5 Th1 C1 28.27(12)
C20 Th1 C1 155.60(12)
C18 Th1 C1 157.70(12)
C2 Th1 C1 28.30(12)
C39 Th1 C19 82.99(15)
C36 Th1 C19 84.79(13)
C22 Th1 C19 46.81(12)
C21 Th1 C19 47.40(12)
C3 Th1 C19 147.55(12)
C4 Th1 C19 143.64(12)
C5 Th1 C19 153.00(12)
C20 Th1 C19 28.27(11)
C18 Th1 C19 28.16(11)
C2 Th1 C19 160.23(12)
C1 Th1 C19 165.63(12)

loop_
_geom_bond_atom_site_label_1
_geom_bond_atom_site_label_2
_geom_bond_distance
C1 C5 1.425(6)
C1 C2 1.441(6)
C1 C6 1.552(6)
C1 Th1 2.959(4)
C2 C3 1.426(6)
C2 C10 1.555(6)
C2 Th1 2.934(4)
C3 C4 1.406(6)
C3 Th1 2.833(4)
C3 H3 0.9500
C4 C5 1.410(6)
C4 C14 1.529(6)
C4 Th1 2.853(4)
C5 Th1 2.861(4)
C5 H5 0.9500
C6 C8 1.514(7)
C6 C9 1.536(6)
C6 C7 1.544(7)
C7 H7A 0.9800
C7 H7B 0.9800
C7 H7C 0.9800
C8 H8A 0.9800
C8 H8B 0.9800
C8 H8C 0.9800
C9 H9A 0.9800
C9 H9B 0.9800
C9 H9C 0.9800
C10 C11 1.506(7)
C10 C13 1.506(7)
C10 C12 1.576(7)
C11 H11A 0.9800
C11 H11B 0.9800
C11 H11C 0.9800
C12 H12A 0.9800
C12 H12B 0.9800
C12 H12C 0.9800
C13 H13A 0.9800
C13 H13B 0.9800
C13 H13C 0.9800
C14 C16 1.529(6)
C14 C17 1.537(7)
C14 C15 1.553(6)
C15 H15A 0.9800
C15 H15B 0.9800
C15 H15C 0.9800
C16 H16A 0.9800
C16 H16B 0.9800
C16 H16C 0.9800
C17 H17A 0.9800
C17 H17B 0.9800
C17 H17C 0.9800
C18 C22 1.429(6)
C18 C19 1.438(6)
C18 C23 1.555(5)
C18 Th1 2.930(4)
C19 C20 1.431(6)
C19 C27 1.551(6)
C19 Th1 2.980(4)
C20 C21 1.408(6)
C20 Th1 2.864(4)
C20 H20 0.9500
C21 C22 1.405(6)
C21 C31 1.526(6)
C21 Th1 2.829(4)
C22 Th1 2.803(4)
C22 H22 0.9500
C23 C25 1.530(7)
C23 C26 1.538(6)
C23 C24 1.542(7)
C24 H24A 0.9800
C24 H24B 0.9800
C24 H24C 0.9800
C25 H25A 0.9800
C25 H25B 0.9800
C25 H25C 0.9800
C26 H26A 0.9800
C26 H26B 0.9800
C26 H26C 0.9800
C27 C29 1.540(6)
C27 C30 1.546(6)
C27 C28 1.564(6)
C28 H28A 0.9800
C28 H28B 0.9800
C28 H28C 0.9800
C29 H29A 0.9800
C29 H29B 0.9800
C29 H29C 0.9800
C30 H30A 0.9800
C30 H30B 0.9800
C30 H30C 0.9800
C31 C33 1.528(6)
C31 C32 1.531(7)
C31 C34 1.549(6)
C32 H32A 0.9800
C32 H32B 0.9800
C32 H32C 0.9800
C33 H33A 0.9800
C33 H33B 0.9800
C33 H33C 0.9800
C34 H34A 0.9800
C34 H34B 0.9800
C34 H34C 0.9800
C35 C36 1.490(7)
C35 H35A 0.9800
C35 H35B 0.9800
C35 H35C 0.9800
C36 C37 1.360(7)
C36 Th1 2.404(4)
C37 C41 1.529(7)
C37 C38 1.536(7)
C37 Th1 3.028(5)
C38 C39 1.385(8)
C38 C42 1.509(7)
C38 Th1 3.035(5)
C39 C40 1.492(7)
C39 Th1 2.399(5)
C40 H40A 0.9800
C40 H40B 0.9800
C40 H40C 0.9800
C41 H41A 0.9800
C41 H41B 0.9800
C41 H41C 0.9800
C42 H42A 0.9800
C42 H42B 0.9800
C42 H42C 0.9800
